data_4135122
loop_
_publ_author_name
'Lei, Qiao'
'Zhang, Chao'
'Shu, Cong-Cong'
'Morgan, Harry'
'McGrady, John E.'
'Sun, Zhong-Ming'

_publ_section_title
;
 [Cu4@E18]4- (E=Sn, Pb): Fused Derivatives of Endohedral Stannaspherene
 and Plumbaspherene.
;
_journal_name_full 'Journal of the American Chemical Society'
_journal_paper_doi 10.1021/jacs.0c04815
_journal_year 2020
_chemical_formula_moiety 'Cu4 Sn18, 4(C18 H36 K N2 O6), 4(C3 H7 N O)'
_chemical_formula_sum 'C84 H172 Cu4 K4 N12 O28 Sn18'
_chemical_formula_weight 4345.31
_space_group_crystal_system triclinic
_space_group_IT_number 2
_space_group_name_Hall '-P 1'
_space_group_name_H-M_alt 'P -1'
_atom_sites_solution_hydrogens geom
_atom_sites_solution_primary dual
_audit_creation_date 2019-12-26
_audit_creation_method
;
Olex2 1.3
(compiled Nov 21 2019 18:26:39 for OlexSys, GUI svn.r6003)
;
_cell_angle_alpha 107.945(2)
_cell_angle_beta 96.8800(10)
_cell_angle_gamma 112.688(2)
_cell_formula_units_Z 1
_cell_length_a 15.6801(3)
_cell_length_b 15.8817(3)
_cell_length_c 16.6035(3)
_cell_measurement_reflns_used 19694
_cell_measurement_temperature 100.00(10)
_cell_measurement_theta_max 73.1790
_cell_measurement_theta_min 3.2630
_cell_volume 3492.49(14)
_computing_cell_refinement 'CrysAlisPro 1.171.39.33c (Rigaku OD, 2017)'
_computing_data_collection 'CrysAlisPro 1.171.39.33c (Rigaku OD, 2017)'
_computing_data_reduction 'CrysAlisPro 1.171.39.33c (Rigaku OD, 2017)'
_computing_molecular_graphics 'Olex2 1.3 (Dolomanov et al., 2009)'
_computing_publication_material 'Olex2 1.3 (Dolomanov et al., 2009)'
_computing_structure_refinement 'SHELXL 2017/1 (Sheldrick, 2015)'
_computing_structure_solution 'SHELXT 2014/5 (Sheldrick, 2014)'
_diffrn_ambient_environment N~2~
_diffrn_ambient_temperature 100.00(10)
_diffrn_detector 'CCD plate'
_diffrn_measured_fraction_theta_full 0.994
_diffrn_measured_fraction_theta_max 0.965
_diffrn_measurement_details
;
List of Runs (angles in degrees, time in seconds):

  # Type    Start    End  Width  t~exp~   \w     \q     \k     \f   Frames
--------------------------------------------------------------------------
  1  \w     21.00  89.00   0.50    0.65    --    0.00  82.00  90.00  136
  2  \w     26.00  87.00   0.50    0.65    --    0.00  57.00-180.00  122
  3  \w    -36.00 -10.00   0.50    0.65    --    0.00  57.00-180.00   52
  4  \w      6.00  60.00   0.50    0.65    --    0.00  77.00 -30.00  108
  5  \w    -42.00  17.00   0.50    0.65    --    0.00  82.00  90.00  118
  6  \w    -49.00  37.00   0.50    0.65    --    0.00 -77.00  30.00  172
  7  \w     22.00  95.00   0.50    2.61    --   98.20 -61.00 120.00  146
  8  \w     86.00 112.00   0.50    2.61    --   98.20 -82.00 120.00   52
  9  \w     31.00 105.00   0.50    2.61    --   98.20  15.00  60.00  148
 10  \w     44.00 186.00   0.50    2.61    --   98.20  30.00-120.00  284
 11  \w      9.00 140.00   0.50    2.61    --   98.20 -82.00  30.00  262
 12  \w     10.00 134.00   0.50    2.61    --   98.20 -61.00-150.00  248
 13  \w     11.00 123.00   0.50    2.61    --   98.20 -61.00  30.00  224
 14  \w     14.00 139.00   0.50    2.61    --   98.20 -82.00-150.00  250
 15  \w     33.00  58.00   0.50    2.61    --   98.20 -82.00 120.00   50
 16  \w     57.00 138.00   0.50    2.61    --   98.20  82.00   0.00  162
 17  \w     84.00 162.00   0.50    2.61    --   98.20  45.00 -90.00  156
 18  \w     34.00  60.00   0.50    2.61    --   98.20 -45.00 -60.00   52
 19  \w     84.00 111.00   0.50    2.61    --   98.20 -82.00 -30.00   54
 20  \w    101.00 178.00   0.50    2.61    --   98.20  45.00 -60.00  154
 21  \w     73.00  98.00   0.50    2.61    --   98.20 -82.00-120.00   50
 22  \w     75.00 103.00   0.50    2.61    --   98.20 -82.00 150.00   56
 23  \w     88.00 120.00   0.50    2.61    --   98.20 -82.00 -90.00   64
 24  \w     69.00  94.00   0.50    2.61    --   98.20 -82.00   0.00   50
 25  \w     81.00 106.00   0.50    2.61    --   98.20 -82.00  60.00   50
 26  \w    136.00 179.00   0.50    2.61    --   98.20  15.00  60.00   86
;
_diffrn_measurement_device 'four-circle diffractometer'
_diffrn_measurement_device_type 'XtaLAB AFC12 (RINC): Kappa single'
_diffrn_measurement_method '\w scans'
_diffrn_orient_matrix_type 'CrysAlisPro convention (1999,Acta A55,543-557)'
_diffrn_orient_matrix_UB_11 0.0151194000
_diffrn_orient_matrix_UB_12 0.0957915000
_diffrn_orient_matrix_UB_13 0.0737073000
_diffrn_orient_matrix_UB_21 0.0744725000
_diffrn_orient_matrix_UB_22 -0.0096152000
_diffrn_orient_matrix_UB_23 0.0613619000
_diffrn_orient_matrix_UB_31 0.0804386000
_diffrn_orient_matrix_UB_32 0.0610776000
_diffrn_orient_matrix_UB_33 -0.0327607000
_diffrn_radiation_monochromator mirror
_diffrn_radiation_probe x-ray
_diffrn_radiation_type 'Cu K\a'
_diffrn_radiation_wavelength 1.54184
_diffrn_reflns_av_R_equivalents 0.0493
_diffrn_reflns_av_unetI/netI 0.0538
_diffrn_reflns_Laue_measured_fraction_full 0.994
_diffrn_reflns_Laue_measured_fraction_max 0.965
_diffrn_reflns_limit_h_max 19
_diffrn_reflns_limit_h_min -17
_diffrn_reflns_limit_k_max 19
_diffrn_reflns_limit_k_min -19
_diffrn_reflns_limit_l_max 20
_diffrn_reflns_limit_l_min -20
_diffrn_reflns_number 38396
_diffrn_reflns_point_group_measured_fraction_full 0.994
_diffrn_reflns_point_group_measured_fraction_max 0.965
_diffrn_reflns_theta_full 67.684
_diffrn_reflns_theta_max 73.669
_diffrn_reflns_theta_min 2.907
_diffrn_source 'Rotating-anode X-ray tube (dual wavelength)'
_diffrn_source_type 'Rigaku (Cu) X-ray DW Source'
_exptl_absorpt_coefficient_mu 27.274
_exptl_absorpt_correction_T_max 1.00000
_exptl_absorpt_correction_T_min 0.26653
_exptl_absorpt_correction_type multi-scan
_exptl_absorpt_process_details
;
CrysAlisPro 1.171.39.33c (Rigaku Oxford Diffraction, 2017)
Empirical absorption correction using spherical harmonics,
 implemented in SCALE3 ABSPACK scaling algorithm.
;
_exptl_crystal_colour 'metallic grayish black'
_exptl_crystal_colour_lustre metallic
_exptl_crystal_colour_modifier grayish
_exptl_crystal_colour_primary black
_exptl_crystal_density_diffrn 2.066
_exptl_crystal_description plate
_exptl_crystal_F_000 2076
_exptl_crystal_size_max 0.27
_exptl_crystal_size_mid 0.24
_exptl_crystal_size_min 0.19
_refine_diff_density_max 2.242
_refine_diff_density_min -1.371
_refine_diff_density_rms 0.191
_refine_ls_extinction_method none
_refine_ls_goodness_of_fit_ref 1.053
_refine_ls_hydrogen_treatment constr
_refine_ls_matrix_type full
_refine_ls_number_parameters 674
_refine_ls_number_reflns 13636
_refine_ls_number_restraints 1
_refine_ls_restrained_S_all 1.054
_refine_ls_R_factor_all 0.0540
_refine_ls_R_factor_gt 0.0466
_refine_ls_shift/su_max 0.002
_refine_ls_shift/su_mean 0.000
_refine_ls_structure_factor_coef Fsqd
_refine_ls_weighting_details 'w=1/[\s^2^(Fo^2^)+(0.0790P)^2^+5.1673P] where P=(Fo^2^+2Fc^2^)/3'
_refine_ls_weighting_scheme calc
_refine_ls_wR_factor_gt 0.1266
_refine_ls_wR_factor_ref 0.1317
_reflns_Friedel_coverage 0.000
_reflns_number_gt 11670
_reflns_number_total 13636
_reflns_threshold_expression 'I > 2\s(I)'
_cod_data_source_file ja0c04815_si_002.cif
_cod_data_source_block ql
_cod_original_cell_volume 3492.49(13)
_cod_database_code 4135122
_shelx_shelxl_version_number 2017/1
_shelx_space_group_comment
;
The symmetry employed for this shelxl refinement is uniquely defined
by the following loop, which should always be used as a source of
symmetry information in preference to the above space-group names.
They are only intended as comments.
;
_shelx_estimated_absorpt_t_max 0.078
_shelx_estimated_absorpt_t_min 0.051
_reflns_odcompleteness_completeness 99.45
_reflns_odcompleteness_iscentric 1
_reflns_odcompleteness_theta 66.97
_olex2_refinement_description
;
1. Fixed Uiso
 At 1.2 times of:
  All C(H) groups, All C(H,H) groups, All C(H,H,H,H) groups
 At 1.5 times of:
  All C(H,H,H) groups
2. Restrained distances
 C9-C10
 1.5 with sigma of 0.02
3. Others
 Sof(H7bc)=Sof(H7bd)=Sof(H10c)=Sof(H10d)=Sof(C9A)=Sof(H9Ab)=Sof(H9Aa)=Sof(C8A)=
 Sof(H8Aa)=Sof(H8Ab)=1-FVAR(1)
 Sof(H7aa)=Sof(H7ab)=Sof(H10a)=Sof(H10b)=Sof(C8)=Sof(H8a)=Sof(H8b)=Sof(C9)=
 Sof(H9a)=Sof(H9b)=FVAR(1)
4.a Secondary CH2 refined with riding coordinates:
 C32(H32a,H32b), C22(H22a,H22b), C34(H34a,H34b), C33(H33a,H33b), C35(H35a,
 H35b), C36(H36a,H36b), C21(H21a,H21b), C20(H20a,H20b), C14(H14a,H14b),
 C28(H28a,H28b), C30(H30a,H30b), C5(H5a,H5b), C13(H13a,H13b), C6(H6a,H6b),
 C12(H12a,H12b), C19(H19a,H19b), C17(H17a,H17b), C25(H25a,H25b), C24(H24a,H24b),
  C3(H3a,H3b), C16(H16a,H16b), C4(H4a,H4b), C29(H29a,H29b), C18(H18a,H18b),
 C23(H23a,H23b), C26(H26a,H26b), C15(H15a,H15b), C11(H11a,H11b), C31(H31a,H31b),
  C2(H2a,H2b), C1(H1a,H1b), C7(H7aa,H7ab), C7(H7bc,H7bd), C27(H27a,H27b),
 C10(H10a,H10b), C10(H10c,H10d), C8(H8a,H8b), C9(H9a,H9b), C9A(H9Ab,H9Aa),
 C8A(H8Aa,H8Ab)
4.b Aromatic/amide H refined with riding coordinates:
 C39(H39), C42(H42)
4.c Idealised Me refined as rotating group:
 C38(H38a,H38b,H38c), C37(H37a,H37b,H37c), C40(H40a,H40b,H40c), C41(H41a,H41b,
 H41c)
;
_smtbx_masks_void_probe_radius 1.2
_smtbx_masks_void_truncation_radius 1.2
_olex2_submission_special_instructions 'No special instructions were received'
_oxdiff_exptl_absorpt_empirical_details
;
Empirical correction (ABSPACK) includes:
- Absorption correction using spherical harmonics
- Frame scaling
;
_oxdiff_exptl_absorpt_empirical_full_max 3.470
_oxdiff_exptl_absorpt_empirical_full_min 0.629

loop_
_space_group_symop_operation_xyz
'x, y, z'
'-x, -y, -z'

loop_
_atom_site_label
_atom_site_type_symbol
_atom_site_fract_x
_atom_site_fract_y
_atom_site_fract_z
_atom_site_U_iso_or_equiv
_atom_site_adp_type
_atom_site_occupancy
_atom_site_site_symmetry_order
_atom_site_calc_flag
_atom_site_refinement_flags_posn
_atom_site_refinement_flags_adp
_atom_site_refinement_flags_occupancy
_atom_site_disorder_assembly
_atom_site_disorder_group
Sn4 Sn -0.03233(3) 0.62535(3) 0.87239(3) 0.03065(10) Uani 1 1 d . . . . .
Sn3 Sn -0.21105(3) 0.46021(3) 0.86942(3) 0.03097(11) Uani 1 1 d . . . . .
Sn9 Sn 0.04327(3) 0.73411(3) 1.12820(3) 0.03164(11) Uani 1 1 d . . . . .
Sn8 Sn -0.13608(3) 0.56997(3) 1.12717(3) 0.03129(11) Uani 1 1 d . . . . .
Sn6 Sn -0.03158(3) 0.30925(3) 0.70278(3) 0.03372(11) Uani 1 1 d . . . . .
Sn7 Sn -0.14477(3) 0.36708(3) 0.99932(3) 0.03373(11) Uani 1 1 d . . . . .
Sn5 Sn 0.07745(3) 0.53440(3) 0.76517(3) 0.03411(11) Uani 1 1 d . . . . .
Sn1 Sn -0.14094(3) 0.43604(3) 0.70079(3) 0.03369(11) Uani 1 1 d . . . . .
Sn2 Sn -0.21500(3) 0.26484(3) 0.76231(3) 0.03524(11) Uani 1 1 d . . . . .
Cu1 Cu -0.04155(6) 0.43927(6) 0.85704(5) 0.02560(18) Uani 1 1 d . . . . .
Cu2 Cu -0.04654(6) 0.55333(6) 0.99952(5) 0.02741(18) Uani 1 1 d . . . . .
K1 K 0.36069(9) 1.13903(10) 1.99268(9) 0.0322(3) Uani 1 1 d . . . . .
K2 K 0.32244(10) 1.26740(10) 1.47880(8) 0.0329(3) Uani 1 1 d . . . . .
O11 O 0.2101(4) 1.3715(4) 1.4792(4) 0.0490(12) Uani 1 1 d . . . . .
O12 O 0.2693(4) 1.3421(4) 1.6321(3) 0.0468(12) Uani 1 1 d . . . . .
O7 O 0.1898(4) 1.0860(4) 1.3437(3) 0.0455(12) Uani 1 1 d . . . . .
O8 O 0.3010(4) 1.0897(4) 1.4938(4) 0.0497(12) Uani 1 1 d . . . . .
O10 O 0.5272(4) 1.3728(4) 1.5502(4) 0.0499(13) Uani 1 1 d . . . . .
O5 O 0.4702(3) 1.1787(4) 1.8703(3) 0.0482(12) Uani 1 1 d . . . . .
O2 O 0.1741(4) 1.1152(5) 1.9527(4) 0.0580(15) Uani 1 1 d . . . . .
O4 O 0.3367(4) 1.0530(4) 2.1231(4) 0.0534(13) Uani 1 1 d . . . . .
O6 O 0.3450(5) 0.9827(4) 1.8452(4) 0.0628(17) Uani 1 1 d . . . . .
O9 O 0.4406(4) 1.3378(4) 1.3759(3) 0.0513(13) Uani 1 1 d . . . . .
O1 O 0.3270(5) 1.3056(4) 2.0368(4) 0.0630(16) Uani 1 1 d . . . . .
N4 N 0.4137(5) 1.2722(5) 1.6520(4) 0.0512(16) Uani 1 1 d . . . . .
N3 N 0.2331(5) 1.2669(5) 1.3086(4) 0.0505(15) Uani 1 1 d . . . . .
O3 O 0.5151(4) 1.2107(5) 2.1416(4) 0.0677(17) Uani 1 1 d . . . . .
N1 N 0.5259(5) 1.3385(5) 2.0443(4) 0.061(2) Uani 1 1 d . . . . .
C32 C 0.1471(8) 1.3447(9) 1.3966(7) 0.071(3) Uani 1 1 d . . . . .
H32A H 0.120748 1.391612 1.401493 0.085 Uiso 1 1 calc R U . . .
H32B H 0.094163 1.279655 1.380221 0.085 Uiso 1 1 calc R U . . .
N2 N 0.2041(6) 0.9412(5) 1.9441(4) 0.061(2) Uani 1 1 d . . . . .
C22 C 0.2180(7) 1.0050(6) 1.4366(7) 0.066(2) Uani 1 1 d . . . . .
H22A H 0.162081 1.005491 1.455747 0.079 Uiso 1 1 calc R U . . .
H22B H 0.222688 0.946049 1.437371 0.079 Uiso 1 1 calc R U . . .
C34 C 0.2306(6) 1.4100(6) 1.6315(6) 0.055(2) Uani 1 1 d . . . . .
H34A H 0.282221 1.474223 1.642499 0.066 Uiso 1 1 calc R U . . .
H34B H 0.198690 1.417812 1.677902 0.066 Uiso 1 1 calc R U . . .
C33 C 0.1611(6) 1.3734(7) 1.5454(6) 0.059(2) Uani 1 1 d . . . . .
H33A H 0.111686 1.307344 1.532372 0.071 Uiso 1 1 calc R U . . .
H33B H 0.130564 1.416395 1.547260 0.071 Uiso 1 1 calc R U . . .
C35 C 0.3310(6) 1.3719(7) 1.7140(5) 0.062(2) Uani 1 1 d . . . . .
H35A H 0.298691 1.383590 1.759476 0.074 Uiso 1 1 calc R U . . .
H35B H 0.387119 1.433225 1.725891 0.074 Uiso 1 1 calc R U . . .
N6 N -0.1749(6) 1.2998(8) 1.4245(5) 0.075(2) Uani 1 1 d . . . . .
C36 C 0.3615(7) 1.2938(7) 1.7153(5) 0.064(2) Uani 1 1 d . . . . .
H36A H 0.401520 1.314672 1.773764 0.077 Uiso 1 1 calc R U . . .
H36B H 0.304746 1.233405 1.704401 0.077 Uiso 1 1 calc R U . . .
C21 C 0.2077(8) 1.0036(6) 1.3457(6) 0.065(2) Uani 1 1 d . . . . .
H21A H 0.265914 1.008942 1.328447 0.078 Uiso 1 1 calc R U . . .
H21B H 0.154754 0.941828 1.304621 0.078 Uiso 1 1 calc R U . . .
N5 N -0.0894(7) 0.9350(8) 1.3313(6) 0.083(3) Uani 1 1 d . . . . .
C20 C 0.1714(7) 1.0846(6) 1.2569(5) 0.061(2) Uani 1 1 d . . . . .
H20A H 0.117127 1.022554 1.218074 0.073 Uiso 1 1 calc R U . . .
H20B H 0.226975 1.089985 1.234691 0.073 Uiso 1 1 calc R U . . .
C14 C 0.5618(7) 1.2648(9) 1.9050(7) 0.080(3) Uani 1 1 d . . . . .
H14A H 0.584399 1.280576 1.857176 0.096 Uiso 1 1 calc R U . . .
H14B H 0.608302 1.251611 1.936381 0.096 Uiso 1 1 calc R U . . .
C28 C 0.5763(6) 1.3688(7) 1.4834(6) 0.061(2) Uani 1 1 d . . . . .
H28A H 0.565884 1.301344 1.452947 0.073 Uiso 1 1 calc R U . . .
H28B H 0.644706 1.410139 1.509659 0.073 Uiso 1 1 calc R U . . .
C30 C 0.5131(6) 1.3506(7) 1.6852(6) 0.061(2) Uani 1 1 d . . . . .
H30A H 0.546101 1.343286 1.733916 0.073 Uiso 1 1 calc R U . . .
H30B H 0.511929 1.414105 1.707837 0.073 Uiso 1 1 calc R U . . .
C5 C 0.0978(6) 1.0227(10) 1.9478(8) 0.082(4) Uani 1 1 d . . . . .
H5A H 0.036356 1.013320 1.916597 0.098 Uiso 1 1 calc R U . . .
H5B H 0.095062 1.026108 2.006738 0.098 Uiso 1 1 calc R U . . .
C13 C 0.5528(8) 1.3496(8) 1.9654(6) 0.084(4) Uani 1 1 d . . . . .
H13A H 0.613746 1.408168 1.983599 0.101 Uiso 1 1 calc R U . . .
H13B H 0.505199 1.360780 1.933162 0.101 Uiso 1 1 calc R U . . .
C6 C 0.1159(7) 0.9377(9) 1.9016(7) 0.080(3) Uani 1 1 d . . . . .
H6A H 0.062500 0.877245 1.896271 0.096 Uiso 1 1 calc R U . . .
H6B H 0.117492 0.934748 1.842613 0.096 Uiso 1 1 calc R U . . .
C12 C 0.1955(7) 0.9208(6) 2.0243(5) 0.063(3) Uani 1 1 d . . . . .
H12A H 0.161328 0.954409 2.054155 0.076 Uiso 1 1 calc R U . . .
H12B H 0.156222 0.850310 2.006607 0.076 Uiso 1 1 calc R U . . .
C19 C 0.1505(6) 1.1679(7) 1.2587(6) 0.061(2) Uani 1 1 d . . . . .
H19A H 0.097489 1.163800 1.284513 0.073 Uiso 1 1 calc R U . . .
H19B H 0.130093 1.161456 1.198645 0.073 Uiso 1 1 calc R U . . .
C17 C 0.2606(11) 0.8959(7) 1.8105(7) 0.091(4) Uani 1 1 d . . . . .
H17A H 0.271382 0.843509 1.771693 0.109 Uiso 1 1 calc R U . . .
H17B H 0.212344 0.904552 1.776195 0.109 Uiso 1 1 calc R U . . .
C25 C 0.3047(7) 1.2876(7) 1.2577(5) 0.057(2) Uani 1 1 d . . . . .
H25A H 0.282250 1.307150 1.212732 0.069 Uiso 1 1 calc R U . . .
H25B H 0.310012 1.227463 1.228278 0.069 Uiso 1 1 calc R U . . .
C24 C 0.4132(8) 1.1757(8) 1.6363(7) 0.072(3) Uani 1 1 d . . . . .
H24A H 0.428582 1.170827 1.692544 0.086 Uiso 1 1 calc R U . . .
H24B H 0.463210 1.172382 1.608153 0.086 Uiso 1 1 calc R U . . .
C3 C 0.2354(10) 1.2869(10) 1.9914(7) 0.089(4) Uani 1 1 d . . . . .
H3A H 0.233836 1.277490 1.930569 0.107 Uiso 1 1 calc R U . . .
H3B H 0.223885 1.343801 2.017521 0.107 Uiso 1 1 calc R U . . .
C16 C 0.3818(9) 1.0107(7) 1.7779(6) 0.068(3) Uani 1 1 d . . . . .
H16A H 0.338761 1.028214 1.747338 0.081 Uiso 1 1 calc R U . . .
H16B H 0.385499 0.955272 1.735507 0.081 Uiso 1 1 calc R U . . .
C4 C 0.1585(9) 1.1982(11) 1.9943(7) 0.087(4) Uani 1 1 d . . . . .
H4A H 0.159387 1.206837 2.054893 0.105 Uiso 1 1 calc R U . . .
H4B H 0.096325 1.188263 1.964259 0.105 Uiso 1 1 calc R U . . .
C29 C 0.5689(6) 1.3514(7) 1.6192(6) 0.061(2) Uani 1 1 d . . . . .
H29A H 0.634954 1.401254 1.647331 0.074 Uiso 1 1 calc R U . . .
H29B H 0.568822 1.287557 1.594193 0.074 Uiso 1 1 calc R U . . .
C18 C 0.2246(11) 0.8669(7) 1.8839(7) 0.092(4) Uani 1 1 d . . . . .
H18A H 0.166617 0.804559 1.857940 0.111 Uiso 1 1 calc R U . . .
H18B H 0.272625 0.856914 1.916990 0.111 Uiso 1 1 calc R U . . .
O14 O -0.3212(9) 1.2603(9) 1.3606(8) 0.126(3) Uiso 1 1 d . . . . .
C23 C 0.3192(7) 1.0886(7) 1.5801(6) 0.065(2) Uani 1 1 d . . . . .
H23A H 0.321814 1.027521 1.576514 0.078 Uiso 1 1 calc R U . . .
H23B H 0.267738 1.092156 1.605925 0.078 Uiso 1 1 calc R U . . .
C26 C 0.4020(7) 1.3674(8) 1.3139(6) 0.067(3) Uani 1 1 d . . . . .
H26A H 0.444649 1.381654 1.277056 0.081 Uiso 1 1 calc R U . . .
H26B H 0.396992 1.427357 1.344772 0.081 Uiso 1 1 calc R U . . .
C15 C 0.4781(7) 1.0956(8) 1.8163(6) 0.063(3) Uani 1 1 d . . . . .
H15A H 0.520111 1.080294 1.850799 0.076 Uiso 1 1 calc R U . . .
H15B H 0.505426 1.109631 1.769819 0.076 Uiso 1 1 calc R U . . .
C11 C 0.2839(8) 0.9493(6) 2.0866(6) 0.067(3) Uani 1 1 d . . . . .
H11A H 0.269749 0.925349 2.132966 0.080 Uiso 1 1 calc R U . . .
H11B H 0.321461 0.919868 2.057401 0.080 Uiso 1 1 calc R U . . .
C31 C 0.1993(8) 1.3435(8) 1.3270(7) 0.071(3) Uani 1 1 d . . . . .
H31A H 0.157054 1.332674 1.273294 0.085 Uiso 1 1 calc R U . . .
H31B H 0.254097 1.407773 1.345423 0.085 Uiso 1 1 calc R U . . .
C2 C 0.3972(11) 1.3951(7) 2.0401(7) 0.087(4) Uani 1 1 d . . . . .
H2A H 0.383445 1.449106 2.070678 0.105 Uiso 1 1 calc R U . . .
H2B H 0.396833 1.392416 1.980870 0.105 Uiso 1 1 calc R U . . .
C1 C 0.4931(9) 1.4122(6) 2.0870(6) 0.076(3) Uani 1 1 d . . . . .
H1A H 0.540141 1.476966 2.093387 0.091 Uiso 1 1 calc R U . . .
H1B H 0.491491 1.413690 2.145573 0.091 Uiso 1 1 calc R U . . .
O13 O -0.0732(10) 1.0864(10) 1.3274(10) 0.155(5) Uani 1 1 d . . . . .
C7 C 0.6080(7) 1.3473(8) 2.1048(6) 0.074(3) Uani 1 1 d . . . . .
H7AA H 0.652819 1.416923 2.134482 0.089 Uiso 0.598(19) 1 calc R U P A 1
H7AB H 0.640288 1.314878 2.070221 0.089 Uiso 0.598(19) 1 calc R U P A 1
H7BC H 0.664771 1.370033 2.084251 0.089 Uiso 0.402(19) 1 calc R U P A 2
H7BD H 0.620168 1.395912 2.162711 0.089 Uiso 0.402(19) 1 calc R U P A 2
C39 C -0.0667(11) 1.0332(11) 1.3676(10) 0.101(4) Uani 1 1 d . . . . .
H39 H -0.043933 1.063811 1.428593 0.121 Uiso 1 1 calc R U . . .
C27 C 0.5398(6) 1.4039(8) 1.4201(6) 0.072(3) Uani 1 1 d . . . . .
H27A H 0.546920 1.469913 1.451106 0.086 Uiso 1 1 calc R U . . .
H27B H 0.576842 1.406778 1.377330 0.086 Uiso 1 1 calc R U . . .
C38 C -0.0769(12) 0.8869(12) 1.3973(11) 0.116(5) Uiso 1 1 d . . . . .
H38A H -0.053601 0.935869 1.456241 0.173 Uiso 1 1 calc R U . . .
H38B H -0.031680 0.860793 1.385916 0.173 Uiso 1 1 calc R U . . .
H38C H -0.137668 0.834360 1.390638 0.173 Uiso 1 1 calc R U . . .
C10 C 0.4256(9) 1.0826(11) 2.1815(8) 0.099(4) Uani 1 1 d D . . . .
H10A H 0.412384 1.067901 2.232440 0.119 Uiso 0.598(19) 1 calc R U P A 1
H10B H 0.454051 1.041338 2.152695 0.119 Uiso 0.598(19) 1 calc R U P A 1
H10C H 0.426971 1.024228 2.187326 0.119 Uiso 0.402(19) 1 calc R U P A 2
H10D H 0.428457 1.125601 2.238836 0.119 Uiso 0.402(19) 1 calc R U P A 2
C42 C -0.2337(8) 1.3227(9) 1.3899(7) 0.074(3) Uani 1 1 d . . . . .
H42 H -0.213402 1.384271 1.386008 0.089 Uiso 1 1 calc R U . . .
C37 C -0.1145(15) 0.8829(13) 1.2406(10) 0.130(6) Uani 1 1 d . . . . .
H37A H -0.133083 0.918791 1.210700 0.195 Uiso 1 1 calc R U . . .
H37B H -0.167309 0.818891 1.224622 0.195 Uiso 1 1 calc R U . . .
H37C H -0.060578 0.875295 1.223944 0.195 Uiso 1 1 calc R U . . .
C8 C 0.5860(9) 1.3051(12) 2.1739(9) 0.054(4) Uani 0.598(19) 1 d . . P A 1
H8A H 0.643975 1.306837 2.204080 0.065 Uiso 0.598(19) 1 calc R U P A 1
H8B H 0.567541 1.346877 2.216986 0.065 Uiso 0.598(19) 1 calc R U P A 1
C9 C 0.4947(11) 1.1811(11) 2.2118(10) 0.058(4) Uani 0.598(19) 1 d D . P A 1
H9A H 0.553255 1.189005 2.247343 0.070 Uiso 0.598(19) 1 calc R U P A 1
H9B H 0.471881 1.223337 2.248787 0.070 Uiso 0.598(19) 1 calc R U P A 1
C40 C -0.2090(14) 1.2074(14) 1.4453(12) 0.135(6) Uiso 1 1 d . . . . .
H40A H -0.211362 1.224691 1.505435 0.202 Uiso 1 1 calc R U . . .
H40B H -0.165293 1.178816 1.436360 0.202 Uiso 1 1 calc R U . . .
H40C H -0.271926 1.160444 1.407239 0.202 Uiso 1 1 calc R U . . .
C41 C -0.0866(18) 1.3448(19) 1.4436(16) 0.192(10) Uiso 1 1 d . . . . .
H41A H -0.059115 1.337931 1.494644 0.288 Uiso 1 1 calc R U . . .
H41B H -0.067734 1.413631 1.455929 0.288 Uiso 1 1 calc R U . . .
H41C H -0.064257 1.318038 1.395238 0.288 Uiso 1 1 calc R U . . .
C9A C 0.5104(13) 1.1330(15) 2.1579(14) 0.052(7) Uani 0.402(19) 1 d . . P A 2
H9AB H 0.566138 1.154357 2.205367 0.063 Uiso 0.402(19) 1 calc R U P A 2
H9AA H 0.513993 1.086455 2.106121 0.063 Uiso 0.402(19) 1 calc R U P A 2
C8A C 0.592(2) 1.267(2) 2.1099(19) 0.072(8) Uiso 0.402(19) 1 d . . P A 2
H8AA H 0.651438 1.277164 2.146141 0.086 Uiso 0.402(19) 1 calc R U P A 2
H8AB H 0.583995 1.222507 2.051168 0.086 Uiso 0.402(19) 1 calc R U P A 2

loop_
_atom_site_aniso_label
_atom_site_aniso_U_11
_atom_site_aniso_U_22
_atom_site_aniso_U_33
_atom_site_aniso_U_23
_atom_site_aniso_U_13
_atom_site_aniso_U_12
Sn4 0.0342(2) 0.0249(2) 0.0334(2) 0.01069(16) 0.00944(16) 0.01419(17)
Sn3 0.02367(19) 0.0326(2) 0.0338(2) 0.00808(16) 0.00785(15) 0.01343(17)
Sn9 0.0367(2) 0.0226(2) 0.0323(2) 0.00652(16) 0.00954(16) 0.01319(17)
Sn8 0.0280(2) 0.0358(2) 0.0324(2) 0.01083(17) 0.01271(16) 0.01704(18)
Sn6 0.0376(2) 0.0322(2) 0.0292(2) 0.00566(16) 0.01108(17) 0.01771(18)
Sn7 0.0259(2) 0.0270(2) 0.0456(2) 0.01290(18) 0.01279(17) 0.00916(17)
Sn5 0.0333(2) 0.0358(2) 0.0352(2) 0.01544(18) 0.01613(17) 0.01408(18)
Sn1 0.0341(2) 0.0351(2) 0.0299(2) 0.00942(17) 0.00633(16) 0.01671(18)
Sn2 0.0290(2) 0.0252(2) 0.0375(2) 0.00366(17) 0.00502(17) 0.00620(17)
Cu1 0.0252(4) 0.0231(4) 0.0264(4) 0.0060(3) 0.0076(3) 0.0114(3)
Cu2 0.0259(4) 0.0253(4) 0.0282(4) 0.0063(3) 0.0088(3) 0.0114(4)
K1 0.0301(6) 0.0265(6) 0.0386(6) 0.0100(5) 0.0105(5) 0.0128(5)
K2 0.0334(6) 0.0283(6) 0.0335(6) 0.0073(5) 0.0084(5) 0.0141(5)
O11 0.052(3) 0.055(3) 0.060(3) 0.028(3) 0.030(3) 0.035(3)
O12 0.049(3) 0.043(3) 0.040(3) 0.006(2) 0.019(2) 0.019(2)
O7 0.053(3) 0.033(3) 0.036(2) 0.001(2) 0.006(2) 0.016(2)
O8 0.056(3) 0.028(2) 0.057(3) 0.014(2) 0.009(3) 0.014(2)
O10 0.035(3) 0.054(3) 0.052(3) 0.013(2) 0.014(2) 0.017(2)
O5 0.033(2) 0.063(3) 0.052(3) 0.023(3) 0.020(2) 0.022(2)
O2 0.040(3) 0.093(5) 0.058(3) 0.035(3) 0.023(3) 0.039(3)
O4 0.065(4) 0.038(3) 0.055(3) 0.022(2) 0.011(3) 0.019(3)
O6 0.113(5) 0.043(3) 0.044(3) 0.018(2) 0.033(3) 0.042(3)
O9 0.045(3) 0.046(3) 0.047(3) 0.011(2) 0.018(2) 0.009(2)
O1 0.098(5) 0.053(4) 0.058(3) 0.019(3) 0.023(3) 0.055(4)
N4 0.045(3) 0.056(4) 0.045(3) 0.022(3) 0.003(3) 0.015(3)
N3 0.055(4) 0.057(4) 0.046(3) 0.023(3) 0.015(3) 0.029(3)
O3 0.052(3) 0.078(4) 0.065(4) 0.034(3) 0.002(3) 0.019(3)
N1 0.050(4) 0.053(4) 0.044(3) 0.019(3) 0.001(3) -0.008(3)
C32 0.084(7) 0.100(8) 0.079(6) 0.047(6) 0.032(5) 0.078(7)
N2 0.075(5) 0.037(4) 0.040(3) 0.015(3) 0.010(3) -0.006(3)
C22 0.071(6) 0.032(4) 0.076(6) 0.016(4) 0.001(5) 0.014(4)
C34 0.059(5) 0.041(4) 0.067(5) 0.012(4) 0.040(4) 0.025(4)
C33 0.055(5) 0.058(5) 0.071(6) 0.018(4) 0.034(4) 0.034(4)
C35 0.054(5) 0.062(5) 0.040(4) -0.003(4) 0.013(4) 0.015(4)
N6 0.066(5) 0.112(7) 0.046(4) 0.029(4) 0.010(4) 0.041(5)
C36 0.076(6) 0.068(6) 0.038(4) 0.020(4) 0.016(4) 0.022(5)
C21 0.084(6) 0.036(4) 0.059(5) 0.000(4) 0.011(5) 0.027(4)
N5 0.073(6) 0.086(7) 0.079(6) 0.023(5) 0.022(5) 0.032(5)
C20 0.065(5) 0.045(5) 0.042(4) 0.000(3) 0.001(4) 0.011(4)
C14 0.044(5) 0.119(10) 0.065(6) 0.049(6) 0.019(4) 0.012(5)
C28 0.030(4) 0.065(6) 0.059(5) 0.003(4) 0.012(4) 0.009(4)
C30 0.046(5) 0.066(6) 0.048(4) 0.017(4) -0.008(4) 0.013(4)
C5 0.029(4) 0.132(11) 0.087(7) 0.064(8) 0.017(4) 0.021(5)
C13 0.077(7) 0.074(7) 0.043(5) 0.022(5) 0.009(4) -0.021(5)
C6 0.054(6) 0.085(8) 0.059(5) 0.033(5) 0.002(5) -0.009(5)
C12 0.082(6) 0.039(4) 0.044(4) 0.023(4) 0.016(4) -0.001(4)
C19 0.050(5) 0.073(6) 0.046(4) 0.027(4) -0.001(4) 0.016(4)
C17 0.157(12) 0.032(5) 0.058(6) 0.011(4) 0.037(7) 0.020(6)
C25 0.070(6) 0.062(5) 0.040(4) 0.024(4) 0.019(4) 0.026(5)
C24 0.068(6) 0.068(6) 0.077(6) 0.033(5) 0.000(5) 0.030(5)
C3 0.142(11) 0.111(9) 0.065(6) 0.024(6) 0.017(7) 0.117(10)
C16 0.129(9) 0.073(6) 0.048(4) 0.034(4) 0.049(5) 0.076(7)
C4 0.086(8) 0.150(12) 0.061(6) 0.032(7) 0.021(5) 0.096(9)
C29 0.035(4) 0.069(6) 0.076(6) 0.032(5) 0.003(4) 0.020(4)
C18 0.159(12) 0.031(5) 0.055(5) 0.013(4) 0.031(7) 0.014(6)
C23 0.077(6) 0.044(5) 0.072(6) 0.033(4) 0.011(5) 0.021(4)
C26 0.071(6) 0.067(6) 0.055(5) 0.030(5) 0.032(5) 0.014(5)
C15 0.075(6) 0.092(7) 0.066(5) 0.041(5) 0.043(5) 0.065(6)
C11 0.112(8) 0.042(5) 0.055(5) 0.030(4) 0.024(5) 0.035(5)
C31 0.086(7) 0.081(7) 0.068(6) 0.041(5) 0.017(5) 0.053(6)
C2 0.168(13) 0.047(5) 0.056(5) 0.020(4) 0.022(7) 0.061(7)
C1 0.120(9) 0.024(4) 0.059(5) 0.014(4) 0.017(6) 0.010(5)
O13 0.173(12) 0.133(10) 0.186(13) 0.090(10) 0.068(10) 0.066(9)
C7 0.057(5) 0.068(6) 0.057(5) 0.028(5) -0.005(4) -0.008(5)
C39 0.119(11) 0.082(9) 0.103(10) 0.049(8) 0.025(8) 0.037(8)
C27 0.047(5) 0.066(6) 0.065(5) 0.008(5) 0.032(4) -0.003(4)
C10 0.092(9) 0.148(13) 0.090(8) 0.077(9) 0.010(7) 0.065(9)
C42 0.067(6) 0.081(7) 0.079(7) 0.027(6) 0.030(5) 0.038(6)
C37 0.196(18) 0.114(12) 0.105(11) 0.041(10) 0.072(12) 0.087(13)
C8 0.032(6) 0.074(10) 0.048(8) 0.031(7) 0.007(5) 0.012(6)
C9 0.072(10) 0.069(11) 0.045(8) 0.025(7) 0.012(7) 0.041(9)
C9A 0.034(10) 0.039(11) 0.053(12) 0.021(10) -0.012(8) -0.009(8)

loop_
_atom_type_symbol
_atom_type_description
_atom_type_scat_dispersion_real
_atom_type_scat_dispersion_imag
_atom_type_scat_source
C C 0.0181 0.0091 'International Tables Vol C Tables 4.2.6.8 and 6.1.1.4'
H H 0.0000 0.0000 'International Tables Vol C Tables 4.2.6.8 and 6.1.1.4'
Cu Cu -1.9646 0.5888 'International Tables Vol C Tables 4.2.6.8 and 6.1.1.4'
K K 0.3868 1.0657 'International Tables Vol C Tables 4.2.6.8 and 6.1.1.4'
N N 0.0311 0.0180 'International Tables Vol C Tables 4.2.6.8 and 6.1.1.4'
O O 0.0492 0.0322 'International Tables Vol C Tables 4.2.6.8 and 6.1.1.4'
Sn Sn 0.0259 5.4591 'International Tables Vol C Tables 4.2.6.8 and 6.1.1.4'

loop_
_geom_angle_atom_site_label_1
_geom_angle_atom_site_label_2
_geom_angle_atom_site_label_3
_geom_angle
_geom_angle_site_symmetry_1
_geom_angle_site_symmetry_3
_geom_angle_publ_flag
Sn3 Sn4 Sn7 106.898(16) . 2_567 ?
Sn3 Sn4 Sn5 107.991(16) . . ?
Sn3 Sn4 Sn1 60.990(13) . . ?
Sn5 Sn4 Sn7 69.487(14) . 2_567 ?
Sn5 Sn4 Sn1 59.296(13) . . ?
Sn1 Sn4 Sn7 115.983(16) . 2_567 ?
Cu1 Sn4 Sn3 57.991(19) . . ?
Cu1 Sn4 Sn7 64.45(2) . 2_567 ?
Cu1 Sn4 Sn5 57.449(19) . . ?
Cu1 Sn4 Sn1 56.83(2) . . ?
Cu2 Sn4 Sn3 56.35(2) . . ?
Cu2 Sn4 Sn7 54.79(2) . 2_567 ?
Cu2 Sn4 Sn5 104.32(2) . . ?
Cu2 Sn4 Sn1 103.14(2) . . ?
Cu2 Sn4 Cu1 54.49(2) . . ?
Sn4 Sn3 Sn7 106.532(15) . . ?
Sn4 Sn3 Sn1 61.372(13) . . ?
Sn4 Sn3 Sn2 108.621(16) . . ?
Sn1 Sn3 Sn7 116.609(16) . . ?
Sn2 Sn3 Sn7 69.900(14) . . ?
Sn2 Sn3 Sn1 59.770(14) . . ?
Cu1 Sn3 Sn4 58.16(2) . . ?
Cu1 Sn3 Sn7 64.65(2) . . ?
Cu1 Sn3 Sn1 57.01(2) . . ?
Cu1 Sn3 Sn2 57.65(2) . . ?
Cu2 Sn3 Sn4 56.09(2) . . ?
Cu2 Sn3 Sn7 54.35(2) . . ?
Cu2 Sn3 Sn1 103.25(2) . . ?
Cu2 Sn3 Sn2 104.34(2) . . ?
Cu2 Sn3 Cu1 54.47(2) . . ?
Sn8 Sn9 Sn6 60.873(14) . 2_567 ?
Sn8 Sn9 Sn7 106.985(16) . 2_567 ?
Sn8 Sn9 Sn2 108.066(17) . 2_567 ?
Sn6 Sn9 Sn7 116.665(17) 2_567 2_567 ?
Sn2 Sn9 Sn6 59.389(14) 2_567 2_567 ?
Sn2 Sn9 Sn7 70.213(14) 2_567 2_567 ?
Cu1 Sn9 Sn8 57.992(19) 2_567 . ?
Cu1 Sn9 Sn6 56.526(19) 2_567 2_567 ?
Cu1 Sn9 Sn7 65.176(19) 2_567 2_567 ?
Cu1 Sn9 Sn2 57.41(2) 2_567 2_567 ?
Cu2 Sn9 Sn8 55.98(2) . . ?
Cu2 Sn9 Sn6 103.11(2) . 2_567 ?
Cu2 Sn9 Sn7 55.16(2) . 2_567 ?
Cu2 Sn9 Sn2 105.01(2) . 2_567 ?
Cu2 Sn9 Cu1 55.11(3) . 2_567 ?
Sn9 Sn8 Sn6 61.110(14) . 2_567 ?
Sn9 Sn8 Sn7 106.598(15) . . ?
Sn9 Sn8 Sn5 108.130(16) . 2_567 ?
Sn6 Sn8 Sn7 116.297(16) 2_567 . ?
Sn5 Sn8 Sn6 59.591(14) 2_567 2_567 ?
Sn5 Sn8 Sn7 69.578(14) 2_567 . ?
Cu1 Sn8 Sn9 57.94(2) 2_567 . ?
Cu1 Sn8 Sn6 56.598(19) 2_567 2_567 ?
Cu1 Sn8 Sn7 64.783(19) 2_567 . ?
Cu1 Sn8 Sn5 57.25(2) 2_567 2_567 ?
Cu2 Sn8 Sn9 55.89(2) . . ?
Cu2 Sn8 Sn6 103.22(2) . 2_567 ?
Cu2 Sn8 Sn7 54.96(2) . . ?
Cu2 Sn8 Sn5 104.61(2) . 2_567 ?
Cu2 Sn8 Cu1 55.06(3) . 2_567 ?
Sn9 Sn6 Sn1 105.950(15) 2_567 . ?
Sn8 Sn6 Sn9 58.016(13) 2_567 2_567 ?
Sn8 Sn6 Sn1 106.009(16) 2_567 . ?
Sn5 Sn6 Sn9 105.830(16) . 2_567 ?
Sn5 Sn6 Sn8 59.779(14) . 2_567 ?
Sn5 Sn6 Sn1 59.137(14) . . ?
Sn2 Sn6 Sn9 59.586(14) . 2_567 ?
Sn2 Sn6 Sn8 105.946(16) . 2_567 ?
Sn2 Sn6 Sn5 106.786(16) . . ?
Sn2 Sn6 Sn1 59.486(14) . . ?
Cu1 Sn6 Sn9 56.90(2) . 2_567 ?
Cu1 Sn6 Sn8 57.021(19) . 2_567 ?
Cu1 Sn6 Sn5 57.44(2) . . ?
Cu1 Sn6 Sn1 56.91(2) . . ?
Cu1 Sn6 Sn2 57.60(2) . . ?
Sn4 Sn7 Sn3 146.557(17) 2_567 . ?
Sn9 Sn7 Sn4 74.340(13) 2_567 2_567 ?
Sn9 Sn7 Sn3 95.362(15) 2_567 . ?
Sn9 Sn7 Sn8 146.416(17) 2_567 . ?
Sn8 Sn7 Sn4 96.122(15) . 2_567 ?
Sn8 Sn7 Sn3 74.776(14) . . ?
Cu2 Sn7 Sn4 96.03(2) . 2_567 ?
Cu2 Sn7 Sn4 52.56(2) 2_567 2_567 ?
Cu2 Sn7 Sn3 52.58(2) . . ?
Cu2 Sn7 Sn3 95.67(2) 2_567 . ?
Cu2 Sn7 Sn9 95.51(2) . 2_567 ?
Cu2 Sn7 Sn9 52.66(2) 2_567 2_567 ?
Cu2 Sn7 Sn8 95.70(2) 2_567 . ?
Cu2 Sn7 Sn8 52.773(19) . . ?
Cu2 Sn7 Cu2 56.90(3) . 2_567 ?
Sn4 Sn5 Sn8 103.123(16) . 2_567 ?
Sn4 Sn5 Sn6 108.216(16) . . ?
Sn6 Sn5 Sn8 60.631(14) . 2_567 ?
Sn1 Sn5 Sn4 61.360(13) . . ?
Sn1 Sn5 Sn8 108.349(17) . 2_567 ?
Sn1 Sn5 Sn6 61.300(14) . . ?
Cu1 Sn5 Sn4 57.442(19) . . ?
Cu1 Sn5 Sn8 57.203(19) . 2_567 ?
Cu1 Sn5 Sn6 56.971(19) . . ?
Cu1 Sn5 Sn1 57.59(2) . . ?
Sn4 Sn1 Sn6 105.344(16) . . ?
Sn3 Sn1 Sn4 57.638(13) . . ?
Sn3 Sn1 Sn6 105.099(16) . . ?
Sn5 Sn1 Sn4 59.344(13) . . ?
Sn5 Sn1 Sn3 105.357(16) . . ?
Sn5 Sn1 Sn6 59.563(14) . . ?
Sn5 Sn1 Sn2 106.908(17) . . ?
Sn2 Sn1 Sn4 105.134(16) . . ?
Sn2 Sn1 Sn3 59.120(14) . . ?
Sn2 Sn1 Sn6 59.213(14) . . ?
Cu1 Sn1 Sn4 56.651(19) . . ?
Cu1 Sn1 Sn3 56.674(19) . . ?
Cu1 Sn1 Sn6 56.287(19) . . ?
Cu1 Sn1 Sn5 57.41(2) . . ?
Cu1 Sn1 Sn2 57.30(2) . . ?
Sn3 Sn2 Sn9 103.121(16) . 2_567 ?
Sn3 Sn2 Sn6 108.239(17) . . ?
Sn3 Sn2 Sn1 61.110(14) . . ?
Sn9 Sn2 Sn1 108.465(17) 2_567 . ?
Sn6 Sn2 Sn9 61.026(14) . 2_567 ?
Sn6 Sn2 Sn1 61.302(14) . . ?
Cu1 Sn2 Sn3 57.450(19) . . ?
Cu1 Sn2 Sn9 57.29(2) . 2_567 ?
Cu1 Sn2 Sn6 57.096(19) . . ?
Cu1 Sn2 Sn1 57.45(2) . . ?
Sn4 Cu1 Sn5 65.11(2) . . ?
Sn4 Cu1 Sn1 66.52(2) . . ?
Sn4 Cu1 Sn2 119.64(3) . . ?
Sn3 Cu1 Sn4 63.85(2) . . ?
Sn3 Cu1 Sn9 115.05(3) . 2_567 ?
Sn3 Cu1 Sn8 171.32(3) . 2_567 ?
Sn3 Cu1 Sn5 119.42(3) . . ?
Sn3 Cu1 Sn1 66.32(2) . . ?
Sn3 Cu1 Sn2 64.90(2) . . ?
Sn9 Cu1 Sn4 170.71(3) 2_567 . ?
Sn9 Cu1 Sn8 64.07(2) 2_567 2_567 ?
Sn9 Cu1 Sn5 120.41(3) 2_567 . ?
Sn9 Cu1 Sn1 122.13(3) 2_567 . ?
Sn9 Cu1 Sn2 65.30(2) 2_567 . ?
Sn8 Cu1 Sn4 115.48(3) 2_567 . ?
Sn8 Cu1 Sn5 65.55(2) 2_567 . ?
Sn8 Cu1 Sn1 121.91(3) 2_567 . ?
Sn8 Cu1 Sn2 119.90(3) 2_567 . ?
Sn6 Cu1 Sn4 122.30(3) . . ?
Sn6 Cu1 Sn3 121.77(3) . . ?
Sn6 Cu1 Sn9 66.57(2) . 2_567 ?
Sn6 Cu1 Sn8 66.38(2) . 2_567 ?
Sn6 Cu1 Sn5 65.59(2) . . ?
Sn6 Cu1 Sn1 66.80(2) . . ?
Sn6 Cu1 Sn2 65.31(2) . . ?
Sn5 Cu1 Sn1 65.00(2) . . ?
Sn5 Cu1 Sn2 119.89(3) . . ?
Sn2 Cu1 Sn1 65.25(2) . . ?
Cu2 Cu1 Sn4 111.85(3) 2_567 . ?
Cu2 Cu1 Sn4 59.84(3) . . ?
Cu2 Cu1 Sn3 60.11(3) . . ?
Cu2 Cu1 Sn3 112.22(3) 2_567 . ?
Cu2 Cu1 Sn9 111.22(4) . 2_567 ?
Cu2 Cu1 Sn9 59.44(3) 2_567 2_567 ?
Cu2 Cu1 Sn8 111.64(4) . 2_567 ?
Cu2 Cu1 Sn8 59.49(3) 2_567 2_567 ?
Cu2 Cu1 Sn6 177.44(4) . . ?
Cu2 Cu1 Sn6 115.09(3) 2_567 . ?
Cu2 Cu1 Sn5 115.42(4) 2_567 . ?
Cu2 Cu1 Sn5 115.37(4) . . ?
Cu2 Cu1 Sn1 115.75(4) . . ?
Cu2 Cu1 Sn1 178.10(4) 2_567 . ?
Cu2 Cu1 Sn2 115.43(4) 2_567 . ?
Cu2 Cu1 Sn2 115.26(4) . . ?
Cu2 Cu1 Cu2 62.36(4) . 2_567 ?
Sn4 Cu2 Sn3 67.56(2) . . ?
Sn4 Cu2 Sn7 133.50(3) . . ?
Sn4 Cu2 Sn7 72.65(2) . 2_567 ?
Sn3 Cu2 Sn7 132.66(3) . 2_567 ?
Sn3 Cu2 Sn7 73.07(2) . . ?
Sn9 Cu2 Sn4 92.92(3) . . ?
Sn9 Cu2 Sn3 133.04(3) . . ?
Sn9 Cu2 Sn8 68.13(2) . . ?
Sn9 Cu2 Sn7 72.18(2) . 2_567 ?
Sn9 Cu2 Sn7 132.75(3) . . ?
Sn8 Cu2 Sn4 132.59(3) . . ?
Sn8 Cu2 Sn3 93.59(3) . . ?
Sn8 Cu2 Sn7 132.88(3) . 2_567 ?
Sn8 Cu2 Sn7 72.27(2) . . ?
Sn7 Cu2 Sn7 123.10(3) . 2_567 ?
Cu1 Cu2 Sn4 65.68(3) . . ?
Cu1 Cu2 Sn4 146.00(4) 2_567 . ?
Cu1 Cu2 Sn3 65.42(3) . . ?
Cu1 Cu2 Sn3 146.31(4) 2_567 . ?
Cu1 Cu2 Sn9 145.53(4) . . ?
Cu1 Cu2 Sn9 65.45(3) 2_567 . ?
Cu1 Cu2 Sn8 146.19(4) . . ?
Cu1 Cu2 Sn8 65.45(3) 2_567 . ?
Cu1 Cu2 Sn7 75.60(3) . 2_567 ?
Cu1 Cu2 Sn7 76.19(3) . . ?
Cu1 Cu2 Sn7 75.71(3) 2_567 2_567 ?
Cu1 Cu2 Sn7 75.40(3) 2_567 . ?
Cu1 Cu2 Cu1 117.64(4) . 2_567 ?
Cu1 Cu2 Cu2 59.23(3) . 2_567 ?
Cu1 Cu2 Cu2 58.42(4) 2_567 2_567 ?
Cu2 Cu2 Sn4 114.08(5) 2_567 . ?
Cu2 Cu2 Sn3 114.02(5) 2_567 . ?
Cu2 Cu2 Sn9 112.94(5) 2_567 . ?
Cu2 Cu2 Sn8 113.33(5) 2_567 . ?
Cu2 Cu2 Sn7 61.70(3) 2_567 . ?
Cu2 Cu2 Sn7 61.40(3) 2_567 2_567 ?
O5 K1 O4 144.17(17) . . ?
O5 K1 N1 60.40(19) . . ?
O5 K1 N2 119.35(19) . . ?
O5 K1 C9A 105.8(4) . . ?
O5 K1 C8A 73.7(5) . . ?
O2 K1 O5 117.18(16) . . ?
O2 K1 O4 95.14(18) . . ?
O2 K1 O6 99.1(2) . . ?
O2 K1 O1 60.5(2) . . ?
O2 K1 O3 139.37(19) . . ?
O2 K1 N1 120.0(2) . . ?
O2 K1 N2 62.1(2) . . ?
O2 K1 C9A 137.0(4) . . ?
O2 K1 C8A 152.5(5) . . ?
O4 K1 N1 117.70(19) . . ?
O4 K1 N2 61.11(18) . . ?
O4 K1 C9A 44.0(4) . . ?
O4 K1 C8A 84.7(5) . . ?
O6 K1 O5 59.78(17) . . ?
O6 K1 O4 102.33(17) . . ?
O6 K1 O3 116.4(2) . . ?
O6 K1 N1 118.4(2) . . ?
O6 K1 N2 60.8(2) . . ?
O6 K1 C9A 102.1(5) . . ?
O6 K1 C8A 107.9(5) . . ?
O1 K1 O5 97.99(19) . . ?
O1 K1 O4 111.99(18) . . ?
O1 K1 O6 140.79(19) . . ?
O1 K1 O3 97.5(2) . . ?
O1 K1 N1 60.9(2) . . ?
O1 K1 N2 121.0(2) . . ?
O1 K1 C9A 115.6(4) . . ?
O1 K1 C8A 94.0(5) . . ?
O3 K1 O5 98.34(18) . . ?
O3 K1 O4 59.84(18) . . ?
O3 K1 N1 60.4(2) . . ?
O3 K1 N2 117.9(2) . . ?
O3 K1 C9A 21.6(3) . . ?
O3 K1 C8A 25.6(5) . . ?
N1 K1 C9A 81.0(3) . . ?
N1 K1 C8A 40.6(5) . . ?
N2 K1 N1 177.9(3) . . ?
N2 K1 C9A 97.2(3) . . ?
N2 K1 C8A 137.4(5) . . ?
C8A K1 C9A 42.2(6) . . ?
O11 K2 O10 120.59(17) . . ?
O11 K2 N4 118.51(18) . . ?
O11 K2 N3 60.69(17) . . ?
O12 K2 O11 59.98(16) . . ?
O12 K2 O10 98.56(16) . . ?
O12 K2 N4 59.53(18) . . ?
O12 K2 N3 119.84(18) . . ?
O7 K2 O11 97.67(17) . . ?
O7 K2 O12 119.16(16) . . ?
O7 K2 O10 136.68(16) . . ?
O7 K2 O9 96.92(16) . . ?
O7 K2 N4 120.28(18) . . ?
O7 K2 N3 60.79(18) . . ?
O8 K2 O11 137.17(17) . . ?
O8 K2 O12 96.80(17) . . ?
O8 K2 O7 60.61(16) . . ?
O8 K2 O10 96.70(17) . . ?
O8 K2 O9 118.21(17) . . ?
O8 K2 N4 60.61(18) . . ?
O8 K2 N3 120.51(18) . . ?
O10 K2 N4 60.29(18) . . ?
O10 K2 N3 119.26(18) . . ?
O9 K2 O11 99.66(17) . . ?
O9 K2 O12 139.36(16) . . ?
O9 K2 O10 59.70(16) . . ?
O9 K2 N4 119.14(18) . . ?
O9 K2 N3 60.61(18) . . ?
N3 K2 N4 178.9(2) . . ?
C32 O11 K2 116.1(4) . . ?
C33 O11 K2 113.3(5) . . ?
C33 O11 C32 110.8(7) . . ?
C34 O12 K2 115.3(4) . . ?
C35 O12 K2 118.8(4) . . ?
C35 O12 C34 111.6(6) . . ?
C21 O7 K2 112.8(5) . . ?
C20 O7 K2 117.0(4) . . ?
C20 O7 C21 112.0(6) . . ?
C22 O8 K2 115.4(5) . . ?
C22 O8 C23 111.0(7) . . ?
C23 O8 K2 118.5(5) . . ?
C28 O10 K2 112.2(4) . . ?
C28 O10 C29 111.1(7) . . ?
C29 O10 K2 117.1(5) . . ?
C14 O5 K1 117.0(5) . . ?
C15 O5 K1 113.4(5) . . ?
C15 O5 C14 110.8(7) . . ?
C5 O2 K1 117.0(5) . . ?
C4 O2 K1 117.1(6) . . ?
C4 O2 C5 112.4(9) . . ?
C11 O4 K1 113.3(5) . . ?
C11 O4 C10 110.8(8) . . ?
C10 O4 K1 111.8(6) . . ?
C17 O6 K1 119.0(6) . . ?
C17 O6 C16 111.8(8) . . ?
C16 O6 K1 115.1(5) . . ?
C26 O9 K2 116.6(5) . . ?
C26 O9 C27 112.2(7) . . ?
C27 O9 K2 117.1(5) . . ?
C3 O1 K1 113.7(5) . . ?
C2 O1 K1 119.5(6) . . ?
C2 O1 C3 110.3(9) . . ?
C36 N4 K2 109.9(5) . . ?
C36 N4 C30 108.8(7) . . ?
C36 N4 C24 111.4(8) . . ?
C30 N4 K2 108.8(5) . . ?
C30 N4 C24 109.8(7) . . ?
C24 N4 K2 108.1(5) . . ?
C19 N3 K2 107.9(5) . . ?
C25 N3 K2 110.0(5) . . ?
C25 N3 C19 110.5(7) . . ?
C31 N3 K2 109.3(5) . . ?
C31 N3 C19 109.8(7) . . ?
C31 N3 C25 109.3(7) . . ?
C8 O3 K1 121.8(7) . . ?
C8 O3 C9 109.6(10) . . ?
C9 O3 K1 117.8(7) . . ?
C9A O3 K1 106.5(9) . . ?
C9A O3 C8A 122.9(16) . . ?
C8A O3 K1 98.0(12) . . ?
C13 N1 K1 109.1(5) . . ?
C13 N1 C1 111.1(9) . . ?
C13 N1 C7 109.2(8) . . ?
C1 N1 K1 106.8(6) . . ?
C7 N1 K1 109.5(6) . . ?
C7 N1 C1 111.1(8) . . ?
O11 C32 H32A 109.5 . . ?
O11 C32 H32B 109.5 . . ?
O11 C32 C31 110.6(8) . . ?
H32A C32 H32B 108.1 . . ?
C31 C32 H32A 109.5 . . ?
C31 C32 H32B 109.5 . . ?
C6 N2 K1 108.9(6) . . ?
C6 N2 C12 110.6(8) . . ?
C6 N2 C18 109.5(9) . . ?
C12 N2 K1 108.8(5) . . ?
C18 N2 K1 110.1(6) . . ?
C18 N2 C12 108.8(8) . . ?
O8 C22 H22A 109.8 . . ?
O8 C22 H22B 109.8 . . ?
O8 C22 C21 109.3(8) . . ?
H22A C22 H22B 108.3 . . ?
C21 C22 H22A 109.8 . . ?
C21 C22 H22B 109.8 . . ?
O12 C34 H34A 109.6 . . ?
O12 C34 H34B 109.6 . . ?
O12 C34 C33 110.3(6) . . ?
H34A C34 H34B 108.1 . . ?
C33 C34 H34A 109.6 . . ?
C33 C34 H34B 109.6 . . ?
O11 C33 C34 109.3(7) . . ?
O11 C33 H33A 109.8 . . ?
O11 C33 H33B 109.8 . . ?
C34 C33 H33A 109.8 . . ?
C34 C33 H33B 109.8 . . ?
H33A C33 H33B 108.3 . . ?
O12 C35 H35A 109.6 . . ?
O12 C35 H35B 109.6 . . ?
O12 C35 C36 110.2(7) . . ?
H35A C35 H35B 108.1 . . ?
C36 C35 H35A 109.6 . . ?
C36 C35 H35B 109.6 . . ?
C42 N6 C40 121.0(12) . . ?
C41 N6 C42 126.4(16) . . ?
C41 N6 C40 112.6(15) . . ?
N4 C36 C35 114.8(7) . . ?
N4 C36 H36A 108.6 . . ?
N4 C36 H36B 108.6 . . ?
C35 C36 H36A 108.6 . . ?
C35 C36 H36B 108.6 . . ?
H36A C36 H36B 107.6 . . ?
O7 C21 C22 109.0(7) . . ?
O7 C21 H21A 109.9 . . ?
O7 C21 H21B 109.9 . . ?
C22 C21 H21A 109.9 . . ?
C22 C21 H21B 109.9 . . ?
H21A C21 H21B 108.3 . . ?
C39 N5 C38 115.8(11) . . ?
C39 N5 C37 122.3(12) . . ?
C37 N5 C38 121.7(12) . . ?
O7 C20 H20A 109.8 . . ?
O7 C20 H20B 109.8 . . ?
O7 C20 C19 109.4(7) . . ?
H20A C20 H20B 108.2 . . ?
C19 C20 H20A 109.8 . . ?
C19 C20 H20B 109.8 . . ?
O5 C14 H14A 109.7 . . ?
O5 C14 H14B 109.7 . . ?
O5 C14 C13 109.8(8) . . ?
H14A C14 H14B 108.2 . . ?
C13 C14 H14A 109.7 . . ?
C13 C14 H14B 109.7 . . ?
O10 C28 H28A 109.8 . . ?
O10 C28 H28B 109.8 . . ?
O10 C28 C27 109.4(7) . . ?
H28A C28 H28B 108.2 . . ?
C27 C28 H28A 109.8 . . ?
C27 C28 H28B 109.8 . . ?
N4 C30 H30A 108.6 . . ?
N4 C30 H30B 108.6 . . ?
N4 C30 C29 114.8(7) . . ?
H30A C30 H30B 107.5 . . ?
C29 C30 H30A 108.6 . . ?
C29 C30 H30B 108.6 . . ?
O2 C5 H5A 109.6 . . ?
O2 C5 H5B 109.6 . . ?
O2 C5 C6 110.4(8) . . ?
H5A C5 H5B 108.1 . . ?
C6 C5 H5A 109.6 . . ?
C6 C5 H5B 109.6 . . ?
N1 C13 C14 115.4(10) . . ?
N1 C13 H13A 108.4 . . ?
N1 C13 H13B 108.4 . . ?
C14 C13 H13A 108.4 . . ?
C14 C13 H13B 108.4 . . ?
H13A C13 H13B 107.5 . . ?
N2 C6 C5 114.8(8) . . ?
N2 C6 H6A 108.6 . . ?
N2 C6 H6B 108.6 . . ?
C5 C6 H6A 108.6 . . ?
C5 C6 H6B 108.6 . . ?
H6A C6 H6B 107.5 . . ?
N2 C12 H12A 108.1 . . ?
N2 C12 H12B 108.1 . . ?
H12A C12 H12B 107.3 . . ?
C11 C12 N2 116.7(8) . . ?
C11 C12 H12A 108.1 . . ?
C11 C12 H12B 108.1 . . ?
N3 C19 H19A 108.7 . . ?
N3 C19 H19B 108.7 . . ?
C20 C19 N3 114.1(7) . . ?
C20 C19 H19A 108.7 . . ?
C20 C19 H19B 108.7 . . ?
H19A C19 H19B 107.6 . . ?
O6 C17 H17A 109.6 . . ?
O6 C17 H17B 109.6 . . ?
O6 C17 C18 110.5(9) . . ?
H17A C17 H17B 108.1 . . ?
C18 C17 H17A 109.6 . . ?
C18 C17 H17B 109.6 . . ?
N3 C25 H25A 109.0 . . ?
N3 C25 H25B 109.0 . . ?
N3 C25 C26 112.8(7) . . ?
H25A C25 H25B 107.8 . . ?
C26 C25 H25A 109.0 . . ?
C26 C25 H25B 109.0 . . ?
N4 C24 H24A 108.7 . . ?
N4 C24 H24B 108.7 . . ?
N4 C24 C23 114.1(8) . . ?
H24A C24 H24B 107.6 . . ?
C23 C24 H24A 108.7 . . ?
C23 C24 H24B 108.7 . . ?
O1 C3 H3A 109.3 . . ?
O1 C3 H3B 109.3 . . ?
O1 C3 C4 111.7(8) . . ?
H3A C3 H3B 107.9 . . ?
C4 C3 H3A 109.3 . . ?
C4 C3 H3B 109.3 . . ?
O6 C16 H16A 109.6 . . ?
O6 C16 H16B 109.6 . . ?
O6 C16 C15 110.4(8) . . ?
H16A C16 H16B 108.1 . . ?
C15 C16 H16A 109.6 . . ?
C15 C16 H16B 109.6 . . ?
O2 C4 C3 108.6(8) . . ?
O2 C4 H4A 110.0 . . ?
O2 C4 H4B 110.0 . . ?
C3 C4 H4A 110.0 . . ?
C3 C4 H4B 110.0 . . ?
H4A C4 H4B 108.4 . . ?
O10 C29 C30 109.9(7) . . ?
O10 C29 H29A 109.7 . . ?
O10 C29 H29B 109.7 . . ?
C30 C29 H29A 109.7 . . ?
C30 C29 H29B 109.7 . . ?
H29A C29 H29B 108.2 . . ?
N2 C18 C17 112.9(8) . . ?
N2 C18 H18A 109.0 . . ?
N2 C18 H18B 109.0 . . ?
C17 C18 H18A 109.0 . . ?
C17 C18 H18B 109.0 . . ?
H18A C18 H18B 107.8 . . ?
O8 C23 C24 108.9(8) . . ?
O8 C23 H23A 109.9 . . ?
O8 C23 H23B 109.9 . . ?
C24 C23 H23A 109.9 . . ?
C24 C23 H23B 109.9 . . ?
H23A C23 H23B 108.3 . . ?
O9 C26 C25 110.6(8) . . ?
O9 C26 H26A 109.5 . . ?
O9 C26 H26B 109.5 . . ?
C25 C26 H26A 109.5 . . ?
C25 C26 H26B 109.5 . . ?
H26A C26 H26B 108.1 . . ?
O5 C15 C16 109.0(6) . . ?
O5 C15 H15A 109.9 . . ?
O5 C15 H15B 109.9 . . ?
C16 C15 H15A 109.9 . . ?
C16 C15 H15B 109.9 . . ?
H15A C15 H15B 108.3 . . ?
O4 C11 C12 109.6(7) . . ?
O4 C11 H11A 109.7 . . ?
O4 C11 H11B 109.7 . . ?
C12 C11 H11A 109.7 . . ?
C12 C11 H11B 109.7 . . ?
H11A C11 H11B 108.2 . . ?
N3 C31 C32 113.2(8) . . ?
N3 C31 H31A 108.9 . . ?
N3 C31 H31B 108.9 . . ?
C32 C31 H31A 108.9 . . ?
C32 C31 H31B 108.9 . . ?
H31A C31 H31B 107.7 . . ?
O1 C2 H2A 109.8 . . ?
O1 C2 H2B 109.8 . . ?
O1 C2 C1 109.2(8) . . ?
H2A C2 H2B 108.3 . . ?
C1 C2 H2A 109.8 . . ?
C1 C2 H2B 109.8 . . ?
N1 C1 C2 115.6(8) . . ?
N1 C1 H1A 108.4 . . ?
N1 C1 H1B 108.4 . . ?
C2 C1 H1A 108.4 . . ?
C2 C1 H1B 108.4 . . ?
H1A C1 H1B 107.4 . . ?
N1 C7 H7AA 108.1 . . ?
N1 C7 H7AB 108.1 . . ?
N1 C7 H7BC 109.5 . . ?
N1 C7 H7BD 109.5 . . ?
N1 C7 C8 116.6(9) . . ?
H7AA C7 H7AB 107.3 . . ?
H7BC C7 H7BD 108.1 . . ?
C8 C7 H7AA 108.1 . . ?
C8 C7 H7AB 108.1 . . ?
C8A C7 N1 110.8(15) . . ?
C8A C7 H7BC 109.5 . . ?
C8A C7 H7BD 109.5 . . ?
N5 C39 H39 116.6 . . ?
O13 C39 N5 126.8(15) . . ?
O13 C39 H39 116.6 . . ?
O9 C27 C28 109.7(8) . . ?
O9 C27 H27A 109.7 . . ?
O9 C27 H27B 109.7 . . ?
C28 C27 H27A 109.7 . . ?
C28 C27 H27B 109.7 . . ?
H27A C27 H27B 108.2 . . ?
N5 C38 H38A 109.5 . . ?
N5 C38 H38B 109.5 . . ?
N5 C38 H38C 109.5 . . ?
H38A C38 H38B 109.5 . . ?
H38A C38 H38C 109.5 . . ?
H38B C38 H38C 109.5 . . ?
O4 C10 H10A 107.6 . . ?
O4 C10 H10B 107.6 . . ?
O4 C10 H10C 108.1 . . ?
O4 C10 H10D 108.1 . . ?
O4 C10 C9A 116.7(11) . . ?
H10A C10 H10B 107.1 . . ?
H10C C10 H10D 107.3 . . ?
C9 C10 O4 118.8(10) . . ?
C9 C10 H10A 107.6 . . ?
C9 C10 H10B 107.6 . . ?
C9A C10 H10C 108.1 . . ?
C9A C10 H10D 108.1 . . ?
N6 C42 O14 118.4(13) . . ?
N6 C42 H42 120.8 . . ?
O14 C42 H42 120.8 . . ?
N5 C37 H37A 109.5 . . ?
N5 C37 H37B 109.5 . . ?
N5 C37 H37C 109.5 . . ?
H37A C37 H37B 109.5 . . ?
H37A C37 H37C 109.5 . . ?
H37B C37 H37C 109.5 . . ?
O3 C8 C7 114.0(10) . . ?
O3 C8 H8A 108.7 . . ?
O3 C8 H8B 108.7 . . ?
C7 C8 H8A 108.7 . . ?
C7 C8 H8B 108.7 . . ?
H8A C8 H8B 107.6 . . ?
O3 C9 H9A 109.3 . . ?
O3 C9 H9B 109.3 . . ?
C10 C9 O3 111.6(12) . . ?
C10 C9 H9A 109.3 . . ?
C10 C9 H9B 109.3 . . ?
H9A C9 H9B 108.0 . . ?
N6 C40 H40A 109.5 . . ?
N6 C40 H40B 109.5 . . ?
N6 C40 H40C 109.5 . . ?
H40A C40 H40B 109.5 . . ?
H40A C40 H40C 109.5 . . ?
H40B C40 H40C 109.5 . . ?
N6 C41 H41A 109.5 . . ?
N6 C41 H41B 109.5 . . ?
N6 C41 H41C 109.5 . . ?
H41A C41 H41B 109.5 . . ?
H41A C41 H41C 109.5 . . ?
H41B C41 H41C 109.5 . . ?
O3 C9A C10 114.9(18) . . ?
O3 C9A H9AB 108.5 . . ?
O3 C9A H9AA 108.5 . . ?
C10 C9A H9AB 108.5 . . ?
C10 C9A H9AA 108.5 . . ?
H9AB C9A H9AA 107.5 . . ?
O3 C8A H8AA 105.8 . . ?
O3 C8A H8AB 105.8 . . ?
C7 C8A O3 126(2) . . ?
C7 C8A H8AA 105.8 . . ?
C7 C8A H8AB 105.8 . . ?
H8AA C8A H8AB 106.2 . . ?

loop_
_geom_bond_atom_site_label_1
_geom_bond_atom_site_label_2
_geom_bond_distance
_geom_bond_site_symmetry_2
_geom_bond_publ_flag
Sn4 Sn3 2.9919(6) . ?
Sn4 Sn7 3.2296(6) 2_567 ?
Sn4 Sn5 3.0474(6) . ?
Sn4 Sn1 3.1090(6) . ?
Sn4 Cu1 2.8315(9) . ?
Sn4 Cu2 2.6865(10) . ?
Sn3 Sn7 3.2456(6) . ?
Sn3 Sn1 3.0976(6) . ?
Sn3 Sn2 3.0364(6) . ?
Sn3 Cu1 2.8263(9) . ?
Sn3 Cu2 2.6946(9) . ?
Sn9 Sn8 3.0017(6) . ?
Sn9 Sn6 3.0985(6) 2_567 ?
Sn9 Sn7 3.2065(6) 2_567 ?
Sn9 Sn2 3.0544(6) 2_567 ?
Sn9 Cu1 2.8289(9) 2_567 ?
Sn9 Cu2 2.6780(9) . ?
Sn8 Sn6 3.0914(6) 2_567 ?
Sn8 Sn7 3.2069(6) . ?
Sn8 Sn5 3.0652(6) 2_567 ?
Sn8 Cu1 2.8304(9) 2_567 ?
Sn8 Cu2 2.6809(9) . ?
Sn6 Sn5 3.0593(6) . ?
Sn6 Sn1 3.1124(6) . ?
Sn6 Sn2 3.0482(6) . ?
Sn6 Cu1 2.8167(9) . ?
Sn7 Cu2 2.7567(10) . ?
Sn7 Cu2 2.7644(9) 2_567 ?
Sn5 Sn1 3.0458(6) . ?
Sn5 Cu1 2.8317(9) . ?
Sn1 Sn2 3.0568(6) . ?
Sn1 Cu1 2.8371(9) . ?
Sn2 Cu1 2.8325(9) . ?
Cu1 Cu2 2.5510(12) 2_567 ?
Cu1 Cu2 2.5292(11) . ?
Cu2 Cu2 2.6301(17) 2_567 ?
K1 O5 2.874(5) . ?
K1 O2 2.770(5) . ?
K1 O4 2.885(6) . ?
K1 O6 2.803(5) . ?
K1 O1 2.791(5) . ?
K1 O3 2.824(6) . ?
K1 N1 2.991(7) . ?
K1 N2 2.926(7) . ?
K1 C9A 3.441(19) . ?
K1 C8A 3.36(3) . ?
K2 O11 2.843(5) . ?
K2 O12 2.827(5) . ?
K2 O7 2.817(5) . ?
K2 O8 2.804(5) . ?
K2 O10 2.870(5) . ?
K2 O9 2.818(5) . ?
K2 N4 3.020(6) . ?
K2 N3 2.996(7) . ?
O11 C32 1.424(11) . ?
O11 C33 1.413(9) . ?
O12 C34 1.429(10) . ?
O12 C35 1.393(10) . ?
O7 C21 1.448(10) . ?
O7 C20 1.427(10) . ?
O8 C22 1.404(10) . ?
O8 C23 1.434(10) . ?
O10 C28 1.423(10) . ?
O10 C29 1.443(10) . ?
O5 C14 1.438(12) . ?
O5 C15 1.409(10) . ?
O2 C5 1.464(13) . ?
O2 C4 1.414(13) . ?
O4 C11 1.407(10) . ?
O4 C10 1.411(12) . ?
O6 C17 1.379(14) . ?
O6 C16 1.429(10) . ?
O9 C26 1.420(12) . ?
O9 C27 1.432(10) . ?
O1 C3 1.411(13) . ?
O1 C2 1.402(14) . ?
N4 C36 1.447(11) . ?
N4 C30 1.468(11) . ?
N4 C24 1.471(12) . ?
N3 C19 1.485(11) . ?
N3 C25 1.483(11) . ?
N3 C31 1.471(11) . ?
O3 C8 1.358(16) . ?
O3 C9 1.413(16) . ?
O3 C9A 1.32(2) . ?
O3 C8A 1.46(3) . ?
N1 C13 1.464(11) . ?
N1 C1 1.475(14) . ?
N1 C7 1.467(13) . ?
C32 H32A 0.9700 . ?
C32 H32B 0.9700 . ?
C32 C31 1.493(14) . ?
N2 C6 1.448(14) . ?
N2 C12 1.473(10) . ?
N2 C18 1.463(13) . ?
C22 H22A 0.9700 . ?
C22 H22B 0.9700 . ?
C22 C21 1.492(14) . ?
C34 H34A 0.9700 . ?
C34 H34B 0.9700 . ?
C34 C33 1.481(13) . ?
C33 H33A 0.9700 . ?
C33 H33B 0.9700 . ?
C35 H35A 0.9700 . ?
C35 H35B 0.9700 . ?
C35 C36 1.495(14) . ?
N6 C42 1.255(13) . ?
N6 C40 1.52(2) . ?
N6 C41 1.23(2) . ?
C36 H36A 0.9700 . ?
C36 H36B 0.9700 . ?
C21 H21A 0.9700 . ?
C21 H21B 0.9700 . ?
N5 C39 1.364(17) . ?
N5 C38 1.550(18) . ?
N5 C37 1.396(17) . ?
C20 H20A 0.9700 . ?
C20 H20B 0.9700 . ?
C20 C19 1.475(14) . ?
C14 H14A 0.9700 . ?
C14 H14B 0.9700 . ?
C14 C13 1.478(17) . ?
C28 H28A 0.9700 . ?
C28 H28B 0.9700 . ?
C28 C27 1.486(15) . ?
C30 H30A 0.9700 . ?
C30 H30B 0.9700 . ?
C30 C29 1.483(13) . ?
C5 H5A 0.9700 . ?
C5 H5B 0.9700 . ?
C5 C6 1.483(17) . ?
C13 H13A 0.9700 . ?
C13 H13B 0.9700 . ?
C6 H6A 0.9700 . ?
C6 H6B 0.9700 . ?
C12 H12A 0.9700 . ?
C12 H12B 0.9700 . ?
C12 C11 1.443(14) . ?
C19 H19A 0.9700 . ?
C19 H19B 0.9700 . ?
C17 H17A 0.9700 . ?
C17 H17B 0.9700 . ?
C17 C18 1.525(14) . ?
C25 H25A 0.9700 . ?
C25 H25B 0.9700 . ?
C25 C26 1.497(13) . ?
C24 H24A 0.9700 . ?
C24 H24B 0.9700 . ?
C24 C23 1.503(14) . ?
C3 H3A 0.9700 . ?
C3 H3B 0.9700 . ?
C3 C4 1.479(19) . ?
C16 H16A 0.9700 . ?
C16 H16B 0.9700 . ?
C16 C15 1.474(15) . ?
C4 H4A 0.9700 . ?
C4 H4B 0.9700 . ?
C29 H29A 0.9700 . ?
C29 H29B 0.9700 . ?
C18 H18A 0.9700 . ?
C18 H18B 0.9700 . ?
O14 C42 1.263(15) . ?
C23 H23A 0.9700 . ?
C23 H23B 0.9700 . ?
C26 H26A 0.9700 . ?
C26 H26B 0.9700 . ?
C15 H15A 0.9700 . ?
C15 H15B 0.9700 . ?
C11 H11A 0.9700 . ?
C11 H11B 0.9700 . ?
C31 H31A 0.9700 . ?
C31 H31B 0.9700 . ?
C2 H2A 0.9700 . ?
C2 H2B 0.9700 . ?
C2 C1 1.488(17) . ?
C1 H1A 0.9700 . ?
C1 H1B 0.9700 . ?
O13 C39 1.251(17) . ?
C7 H7AA 0.9700 . ?
C7 H7AB 0.9700 . ?
C7 H7BC 0.9700 . ?
C7 H7BD 0.9700 . ?
C7 C8 1.509(16) . ?
C7 C8A 1.24(3) . ?
C39 H39 0.9300 . ?
C27 H27A 0.9700 . ?
C27 H27B 0.9700 . ?
C38 H38A 0.9600 . ?
C38 H38B 0.9600 . ?
C38 H38C 0.9600 . ?
C10 H10A 0.9700 . ?
C10 H10B 0.9700 . ?
C10 H10C 0.9700 . ?
C10 H10D 0.9700 . ?
C10 C9 1.396(15) . ?
C10 C9A 1.44(2) . ?
C42 H42 0.9300 . ?
C37 H37A 0.9600 . ?
C37 H37B 0.9600 . ?
C37 H37C 0.9600 . ?
C8 H8A 0.9700 . ?
C8 H8B 0.9700 . ?
C9 H9A 0.9700 . ?
C9 H9B 0.9700 . ?
C40 H40A 0.9600 . ?
C40 H40B 0.9600 . ?
C40 H40C 0.9600 . ?
C41 H41A 0.9600 . ?
C41 H41B 0.9600 . ?
C41 H41C 0.9600 . ?
C9A H9AB 0.9700 . ?
C9A H9AA 0.9700 . ?
C8A H8AA 0.9700 . ?
C8A H8AB 0.9700 . ?

loop_
_geom_torsion_atom_site_label_1
_geom_torsion_atom_site_label_2
_geom_torsion_atom_site_label_3
_geom_torsion_atom_site_label_4
_geom_torsion
_geom_torsion_site_symmetry_1
_geom_torsion_site_symmetry_2
_geom_torsion_site_symmetry_3
_geom_torsion_site_symmetry_4
_geom_torsion_publ_flag
K1 O5 C14 C13 -44.6(10) . . . . ?
K1 O5 C15 C16 49.4(8) . . . . ?
K1 O2 C5 C6 -41.9(10) . . . . ?
K1 O2 C4 C3 43.8(9) . . . . ?
K1 O4 C11 C12 -50.8(9) . . . . ?
K1 O4 C10 C9 41.3(15) . . . . ?
K1 O4 C10 C9A -10.9(17) . . . . ?
K1 O6 C17 C18 -43.2(13) . . . . ?
K1 O6 C16 C15 47.8(8) . . . . ?
K1 O1 C3 C4 48.2(10) . . . . ?
K1 O1 C2 C1 -44.5(10) . . . . ?
K1 O3 C8 C7 -31.8(15) . . . . ?
K1 O3 C9 C10 37.9(15) . . . . ?
K1 O3 C9A C10 -63.6(17) . . . . ?
K1 O3 C8A C7 75(3) . . . . ?
K1 N1 C13 C14 -46.9(11) . . . . ?
K1 N1 C1 C2 -46.6(9) . . . . ?
K1 N1 C7 C8 -40.8(12) . . . . ?
K1 N1 C7 C8A 8.6(18) . . . . ?
K1 N2 C6 C5 -47.1(9) . . . . ?
K1 N2 C12 C11 -43.0(10) . . . . ?
K1 N2 C18 C17 -45.6(13) . . . . ?
K2 O11 C32 C31 -49.3(10) . . . . ?
K2 O11 C33 C34 52.5(8) . . . . ?
K2 O12 C34 C33 43.8(8) . . . . ?
K2 O12 C35 C36 -48.4(9) . . . . ?
K2 O7 C21 C22 50.2(9) . . . . ?
K2 O7 C20 C19 -49.4(9) . . . . ?
K2 O8 C22 C21 47.7(9) . . . . ?
K2 O8 C23 C24 -48.2(9) . . . . ?
K2 O10 C28 C27 54.1(8) . . . . ?
K2 O10 C29 C30 -46.1(9) . . . . ?
K2 O9 C26 C25 -51.6(9) . . . . ?
K2 O9 C27 C28 41.6(9) . . . . ?
K2 N4 C36 C35 -41.3(9) . . . . ?
K2 N4 C30 C29 -46.7(9) . . . . ?
K2 N4 C24 C23 -45.7(10) . . . . ?
K2 N3 C19 C20 -45.7(8) . . . . ?
K2 N3 C25 C26 -41.5(9) . . . . ?
K2 N3 C31 C32 -44.7(10) . . . . ?
O11 C32 C31 N3 65.2(12) . . . . ?
O12 C34 C33 O11 -65.0(9) . . . . ?
O12 C35 C36 N4 61.3(10) . . . . ?
O7 C20 C19 N3 65.7(10) . . . . ?
O8 C22 C21 O7 -66.0(10) . . . . ?
O10 C28 C27 O9 -64.4(9) . . . . ?
O5 C14 C13 N1 63.6(12) . . . . ?
O2 C5 C6 N2 61.6(11) . . . . ?
O4 C10 C9 O3 -54.6(18) . . . . ?
O4 C10 C9A O3 53(2) . . . . ?
O6 C17 C18 N2 60.8(16) . . . . ?
O6 C16 C15 O5 -65.7(9) . . . . ?
O1 C3 C4 O2 -61.4(11) . . . . ?
O1 C2 C1 N1 63.2(11) . . . . ?
N4 C30 C29 O10 64.4(11) . . . . ?
N4 C24 C23 O8 64.5(11) . . . . ?
N3 C25 C26 O9 63.6(10) . . . . ?
N1 C7 C8 O3 50.5(16) . . . . ?
N1 C7 C8A O3 -62(3) . . . . ?
C32 O11 C33 C34 -175.0(7) . . . . ?
N2 C12 C11 O4 66.3(11) . . . . ?
C22 O8 C23 C24 174.9(8) . . . . ?
C34 O12 C35 C36 173.7(7) . . . . ?
C33 O11 C32 C31 179.6(8) . . . . ?
C35 O12 C34 C33 -176.8(7) . . . . ?
C36 N4 C30 C29 -166.4(8) . . . . ?
C36 N4 C24 C23 75.1(11) . . . . ?
C21 O7 C20 C19 178.1(8) . . . . ?
C20 O7 C21 C22 -175.2(8) . . . . ?
C14 O5 C15 C16 -176.6(7) . . . . ?
C28 O10 C29 C30 -176.8(7) . . . . ?
C30 N4 C36 C35 77.7(9) . . . . ?
C30 N4 C24 C23 -164.2(8) . . . . ?
C5 O2 C4 C3 -176.5(8) . . . . ?
C13 N1 C1 C2 72.3(11) . . . . ?
C13 N1 C7 C8 -160.1(11) . . . . ?
C13 N1 C7 C8A -110.8(17) . . . . ?
C6 N2 C12 C11 -162.6(9) . . . . ?
C6 N2 C18 C17 74.1(13) . . . . ?
C12 N2 C6 C5 72.5(10) . . . . ?
C12 N2 C18 C17 -164.9(10) . . . . ?
C19 N3 C25 C26 -160.5(8) . . . . ?
C19 N3 C31 C32 73.5(10) . . . . ?
C17 O6 C16 C15 -172.3(9) . . . . ?
C25 N3 C19 C20 74.6(9) . . . . ?
C25 N3 C31 C32 -165.2(9) . . . . ?
C24 N4 C36 C35 -161.1(8) . . . . ?
C24 N4 C30 C29 71.4(10) . . . . ?
C3 O1 C2 C1 -179.1(8) . . . . ?
C16 O6 C17 C18 178.6(9) . . . . ?
C4 O2 C5 C6 178.4(8) . . . . ?
C29 O10 C28 C27 -172.6(7) . . . . ?
C18 N2 C6 C5 -167.6(8) . . . . ?
C18 N2 C12 C11 77.1(11) . . . . ?
C23 O8 C22 C21 -173.9(7) . . . . ?
C26 O9 C27 C28 -179.6(7) . . . . ?
C15 O5 C14 C13 -176.8(8) . . . . ?
C11 O4 C10 C9 168.7(12) . . . . ?
C11 O4 C10 C9A 116.5(15) . . . . ?
C31 N3 C19 C20 -164.7(8) . . . . ?
C31 N3 C25 C26 78.6(10) . . . . ?
C2 O1 C3 C4 -174.3(8) . . . . ?
C1 N1 C13 C14 -164.4(9) . . . . ?
C1 N1 C7 C8 77.0(12) . . . . ?
C1 N1 C7 C8A 126.3(17) . . . . ?
C7 N1 C13 C14 72.7(11) . . . . ?
C7 N1 C1 C2 -165.9(9) . . . . ?
C27 O9 C26 C25 169.5(7) . . . . ?
C38 N5 C39 O13 -178.3(15) . . . . ?
C10 O4 C11 C12 -177.3(9) . . . . ?
C37 N5 C39 O13 7(2) . . . . ?
C8 O3 C9 C10 -176.9(12) . . . . ?
C9 O3 C8 C7 -175.3(11) . . . . ?
C40 N6 C42 O14 -10.6(17) . . . . ?
C41 N6 C42 O14 167.9(18) . . . . ?
C9A O3 C8A C7 -170(2) . . . . ?
C8A O3 C9A C10 -175.1(17) . . . . ?

loop_
_smtbx_masks_void_nr
_smtbx_masks_void_average_x
_smtbx_masks_void_average_y
_smtbx_masks_void_average_z
_smtbx_masks_void_volume
_smtbx_masks_void_count_electrons
_smtbx_masks_void_content
1 0.500 1.000 0.500 155.3 49.8 ?
